data_4064969
loop_
_publ_author_name
'Vicente, Jos\'e'
'Saura-Llamas, Isabel'
'Oliva-Madrid, Mar\'ia-Jos\'e'
'Garc\'ia-L\'opez, Jos\'e-Antonio'
'Bautista, Delia'

_publ_section_title
;
 A New Method for High-Yield Cyclopalladation of Primary and Secondary
 Amines. Atom-Efficient Open-to-Air Inexpensive Synthesis of Buchwald-Type
 Precatalysts
;
_journal_issue 17
_journal_name_full Organometallics
_journal_page_first 4624
_journal_paper_doi 10.1021/om200464s
_journal_volume 30
_journal_year 2011
_chemical_formula_sum 'C29 H29 I N P Pd'
_chemical_formula_weight 655.80
_chemical_name_systematic
; 
 ? 
;
_space_group_IT_number 15
_symmetry_cell_setting monoclinic
_symmetry_space_group_name_Hall '-C 2yc'
_symmetry_space_group_name_H-M 'C 1 2/c 1'
_atom_sites_solution_hydrogens geom
_atom_sites_solution_primary Patterson
_atom_sites_solution_secondary difmap
_audit_creation_method SHELXL-97
_cell_angle_alpha 90.00
_cell_angle_beta 107.076(2)
_cell_angle_gamma 90.00
_cell_formula_units_Z 8
_cell_length_a 15.9002(14)
_cell_length_b 12.8403(11)
_cell_length_c 27.037(3)
_cell_measurement_reflns_used 7298
_cell_measurement_temperature 100(2)
_cell_measurement_theta_max 28.53
_cell_measurement_theta_min 2.36
_cell_volume 5276.6(9)
_computing_cell_refinement 'Bruker SAINT'
_computing_data_collection 'Bruker SMART'
_computing_data_reduction 'Bruker SAINT'
_computing_molecular_graphics 'Bruker SHELXTL'
_computing_publication_material 'Bruker SHELXTL'
_computing_structure_refinement 'SHELXL-97 (Sheldrick, 1997)'
_computing_structure_solution 'SHELXS-97 (Sheldrick, 1990)'
_diffrn_ambient_temperature 100(2)
_diffrn_detector_area_resol_mean 8.26
_diffrn_measured_fraction_theta_full 1.000
_diffrn_measured_fraction_theta_max 0.955
_diffrn_measurement_device_type 'Bruker SMART APEX CCD'
_diffrn_measurement_method \w-scan
_diffrn_radiation_monochromator graphite
_diffrn_radiation_source 'fine-focus sealed tube'
_diffrn_radiation_type MoK\a
_diffrn_radiation_wavelength 0.71073
_diffrn_reflns_av_R_equivalents 0.0281
_diffrn_reflns_av_sigmaI/netI 0.0230
_diffrn_reflns_limit_h_max 21
_diffrn_reflns_limit_h_min -21
_diffrn_reflns_limit_k_max 16
_diffrn_reflns_limit_k_min -16
_diffrn_reflns_limit_l_max 36
_diffrn_reflns_limit_l_min -36
_diffrn_reflns_number 31821
_diffrn_reflns_theta_full 26.00
_diffrn_reflns_theta_max 28.57
_diffrn_reflns_theta_min 1.58
_exptl_absorpt_coefficient_mu 1.951
_exptl_absorpt_correction_T_max 0.7584
_exptl_absorpt_correction_T_min 0.6290
_exptl_absorpt_correction_type multi-scan
_exptl_absorpt_process_details SADABS
_exptl_crystal_colour colourless
_exptl_crystal_density_diffrn 1.651
_exptl_crystal_density_method 'not measured'
_exptl_crystal_description block
_exptl_crystal_F_000 2592
_exptl_crystal_size_max 0.19
_exptl_crystal_size_mid 0.17
_exptl_crystal_size_min 0.15
_refine_diff_density_max 0.689
_refine_diff_density_min -0.410
_refine_diff_density_rms 0.087
_refine_ls_extinction_method none
_refine_ls_goodness_of_fit_ref 1.116
_refine_ls_hydrogen_treatment 'rigid methyls others riding'
_refine_ls_matrix_type full
_refine_ls_number_parameters 300
_refine_ls_number_reflns 6445
_refine_ls_number_restraints 0
_refine_ls_restrained_S_all 1.116
_refine_ls_R_factor_all 0.0304
_refine_ls_R_factor_gt 0.0273
_refine_ls_shift/su_max 0.001
_refine_ls_shift/su_mean 0.000
_refine_ls_structure_factor_coef Fsqd
_refine_ls_weighting_details 'calc w=1/[\s^2^(Fo^2^)+(0.0209P)^2^+12.7827P] where P=(Fo^2^+2Fc^2^)/3'
_refine_ls_weighting_scheme calc
_refine_ls_wR_factor_gt 0.0566
_refine_ls_wR_factor_ref 0.0577
_reflns_number_gt 6063
_reflns_number_total 6445
_reflns_threshold_expression >2sigma(I)
_cod_data_source_file om200464s_si_001.cif
_cod_data_source_block isu451si
_cod_depositor_comments
;
The following automatic conversions were performed:

'_symmetry_cell_setting' value 'Monoclinic' changed to 'monoclinic'
according to /home/saulius/struct/CIF-dictionaries/cif_core.dic
dictionary named 'cif_core.dic' version 2.4.1 from 2010-06-29.

Automatic conversion script
Id: cif_fix_values 1715 2011-07-08 13:25:40Z adriana 
;
_cod_original_cell_volume 5276.7(8)
_cod_original_sg_symbol_H-M ' C2/c '
_cod_database_code 4064969

loop_
_symmetry_equiv_pos_as_xyz
'x, y, z'
'-x, y, -z+1/2'
'x+1/2, y+1/2, z'
'-x+1/2, y+1/2, -z+1/2'
'-x, -y, -z'
'x, -y, z-1/2'
'-x+1/2, -y+1/2, -z'
'x+1/2, -y+1/2, z-1/2'

loop_
_atom_site_label
_atom_site_type_symbol
_atom_site_fract_x
_atom_site_fract_y
_atom_site_fract_z
_atom_site_U_iso_or_equiv
_atom_site_adp_type
_atom_site_occupancy
_atom_site_symmetry_multiplicity
_atom_site_calc_flag
_atom_site_refinement_flags
Pd1 Pd 0.099329(11) 0.319792(13) 0.144171(6) 0.01386(5) Uani 1 1 d .
I1 I 0.150056(11) 0.116031(12) 0.154416(6) 0.02020(5) Uani 1 1 d .
P1 P -0.03525(4) 0.28490(5) 0.08920(2) 0.01371(11) Uani 1 1 d .
N1 N 0.22202(14) 0.36175(15) 0.19583(8) 0.0197(4) Uani 1 1 d .
C1 C 0.07018(14) 0.46944(18) 0.15325(9) 0.0157(4) Uani 1 1 d .
C2 C 0.08799(16) 0.4996(2) 0.20523(10) 0.0212(5) Uani 1 1 d .
C3 C 0.07631(19) 0.6033(2) 0.21727(11) 0.0290(6) Uani 1 1 d .
H3 H 0.0890 0.6240 0.2524 0.035 Uiso 1 1 calc R
C4 C 0.04632(18) 0.6762(2) 0.17823(12) 0.0317(6) Uani 1 1 d .
H4 H 0.0374 0.7464 0.1867 0.038 Uiso 1 1 calc R
C5 C 0.02944(17) 0.6474(2) 0.12726(11) 0.0265(6) Uani 1 1 d .
H5 H 0.0095 0.6976 0.1006 0.032 Uiso 1 1 calc R
C6 C 0.04176(15) 0.54432(19) 0.11495(10) 0.0187(5) Uani 1 1 d .
H6 H 0.0305 0.5249 0.0797 0.022 Uiso 1 1 calc R
C7 C 0.21909(18) 0.3896(2) 0.24825(10) 0.0254(6) Uani 1 1 d .
H7A H 0.2597 0.4484 0.2616 0.030 Uiso 1 1 calc R
H7B H 0.2387 0.3295 0.2717 0.030 Uiso 1 1 calc R
C8 C 0.12601(19) 0.4205(2) 0.24733(10) 0.0265(6) Uani 1 1 d .
H8A H 0.0881 0.3578 0.2413 0.032 Uiso 1 1 calc R
H8B H 0.1271 0.4502 0.2813 0.032 Uiso 1 1 calc R
C9 C 0.29466(16) 0.36285(19) 0.18428(10) 0.0238(5) Uani 1 1 d .
C10 C 0.38359(18) 0.3853(2) 0.22166(12) 0.0334(7) Uani 1 1 d .
H10A H 0.3762 0.4177 0.2529 0.050 Uiso 1 1 calc R
H10B H 0.4161 0.4326 0.2055 0.050 Uiso 1 1 calc R
H10C H 0.4164 0.3200 0.2309 0.050 Uiso 1 1 calc R
C11 C 0.29600(17) 0.3385(2) 0.13049(11) 0.0298(6) Uani 1 1 d .
H11A H 0.2368 0.3185 0.1095 0.045 Uiso 1 1 calc R
H11B H 0.3369 0.2809 0.1314 0.045 Uiso 1 1 calc R
H11C H 0.3152 0.4001 0.1153 0.045 Uiso 1 1 calc R
C21 C -0.02887(15) 0.20427(17) 0.03489(9) 0.0160(4) Uani 1 1 d .
C22 C -0.09852(16) 0.1427(2) 0.00597(10) 0.0208(5) Uani 1 1 d .
H22 H -0.1508 0.1371 0.0160 0.025 Uiso 1 1 calc R
C23 C -0.09156(18) 0.0899(2) -0.03726(10) 0.0243(5) Uani 1 1 d .
H23 H -0.1393 0.0485 -0.0568 0.029 Uiso 1 1 calc R
C24 C -0.01586(18) 0.09676(19) -0.05241(10) 0.0231(5) Uani 1 1 d .
H24 H -0.0114 0.0601 -0.0821 0.028 Uiso 1 1 calc R
C25 C 0.05331(17) 0.1574(2) -0.02394(10) 0.0229(5) Uani 1 1 d .
H25 H 0.1054 0.1628 -0.0342 0.027 Uiso 1 1 calc R
C26 C 0.04714(16) 0.21028(19) 0.01931(9) 0.0200(5) Uani 1 1 d .
H26 H 0.0953 0.2513 0.0387 0.024 Uiso 1 1 calc R
C31 C -0.10359(15) 0.39374(18) 0.05656(9) 0.0161(4) Uani 1 1 d .
C32 C -0.10678(16) 0.42230(19) 0.00628(9) 0.0191(5) Uani 1 1 d .
H32 H -0.0774 0.3810 -0.0127 0.023 Uiso 1 1 calc R
C33 C -0.15264(17) 0.5108(2) -0.01627(10) 0.0244(5) Uani 1 1 d .
H33 H -0.1542 0.5301 -0.0505 0.029 Uiso 1 1 calc R
C34 C -0.19600(17) 0.5710(2) 0.01102(10) 0.0244(5) Uani 1 1 d .
H34 H -0.2273 0.6315 -0.0044 0.029 Uiso 1 1 calc R
C35 C -0.19378(16) 0.5429(2) 0.06081(10) 0.0226(5) Uani 1 1 d .
H35 H -0.2238 0.5840 0.0795 0.027 Uiso 1 1 calc R
C36 C -0.14799(15) 0.45516(19) 0.08343(9) 0.0195(5) Uani 1 1 d .
H36 H -0.1467 0.4364 0.1176 0.023 Uiso 1 1 calc R
C41 C -0.10815(15) 0.22276(18) 0.12108(9) 0.0174(5) Uani 1 1 d .
C42 C -0.19862(17) 0.2153(2) 0.09651(10) 0.0240(5) Uani 1 1 d .
H42 H -0.2222 0.2385 0.0618 0.029 Uiso 1 1 calc R
C43 C -0.25388(19) 0.1740(2) 0.12275(11) 0.0292(6) Uani 1 1 d .
H43 H -0.3151 0.1681 0.1058 0.035 Uiso 1 1 calc R
C44 C -0.2201(2) 0.1415(2) 0.17354(11) 0.0297(6) Uani 1 1 d .
H44 H -0.2583 0.1138 0.1914 0.036 Uiso 1 1 calc R
C45 C -0.1311(2) 0.1494(2) 0.19820(10) 0.0263(6) Uani 1 1 d .
H45 H -0.1082 0.1274 0.2331 0.032 Uiso 1 1 calc R
C46 C -0.07500(17) 0.18937(18) 0.17211(9) 0.0204(5) Uani 1 1 d .
H46 H -0.0137 0.1940 0.1892 0.025 Uiso 1 1 calc R

loop_
_atom_site_aniso_label
_atom_site_aniso_U_11
_atom_site_aniso_U_22
_atom_site_aniso_U_33
_atom_site_aniso_U_23
_atom_site_aniso_U_13
_atom_site_aniso_U_12
Pd1 0.01385(9) 0.01424(9) 0.01188(8) -0.00046(6) 0.00130(6) -0.00098(6)
I1 0.02693(9) 0.01682(8) 0.01501(8) -0.00069(6) 0.00329(6) 0.00437(6)
P1 0.0134(3) 0.0158(3) 0.0113(3) -0.0001(2) 0.0028(2) -0.0020(2)
N1 0.0208(10) 0.0157(9) 0.0183(10) 0.0016(8) -0.0007(8) -0.0004(8)
C1 0.0116(10) 0.0156(11) 0.0212(11) -0.0007(9) 0.0071(9) -0.0025(8)
C2 0.0201(12) 0.0226(12) 0.0232(12) -0.0034(10) 0.0097(10) -0.0054(10)
C3 0.0308(14) 0.0279(14) 0.0314(14) -0.0124(11) 0.0142(12) -0.0019(11)
C4 0.0277(14) 0.0203(13) 0.0472(18) -0.0093(12) 0.0113(13) 0.0017(11)
C5 0.0194(12) 0.0183(12) 0.0412(16) 0.0068(11) 0.0080(11) 0.0007(10)
C6 0.0120(10) 0.0198(11) 0.0247(12) 0.0008(10) 0.0058(9) -0.0038(9)
C7 0.0323(14) 0.0231(13) 0.0140(11) 0.0015(10) -0.0036(10) -0.0059(11)
C8 0.0379(15) 0.0260(13) 0.0162(12) -0.0035(10) 0.0088(11) -0.0118(12)
C9 0.0178(12) 0.0172(12) 0.0295(14) 0.0038(10) -0.0038(10) 0.0007(9)
C10 0.0210(13) 0.0267(14) 0.0419(17) 0.0016(12) -0.0072(12) 0.0008(11)
C11 0.0156(12) 0.0381(16) 0.0348(15) 0.0009(12) 0.0058(11) 0.0015(11)
C21 0.0197(11) 0.0143(10) 0.0125(10) 0.0014(8) 0.0026(9) 0.0016(9)
C22 0.0183(12) 0.0222(12) 0.0211(12) -0.0025(10) 0.0045(10) -0.0027(10)
C23 0.0253(13) 0.0218(12) 0.0221(12) -0.0047(10) 0.0010(10) -0.0037(10)
C24 0.0308(14) 0.0194(12) 0.0181(12) -0.0009(10) 0.0055(10) 0.0045(10)
C25 0.0217(12) 0.0288(13) 0.0197(12) 0.0003(10) 0.0084(10) 0.0031(10)
C26 0.0177(11) 0.0226(12) 0.0182(12) 0.0000(9) 0.0032(9) -0.0026(9)
C31 0.0133(10) 0.0180(11) 0.0163(11) -0.0007(9) 0.0031(9) -0.0032(9)
C32 0.0191(12) 0.0224(12) 0.0163(11) 0.0000(9) 0.0056(9) 0.0024(10)
C33 0.0274(13) 0.0265(13) 0.0186(12) 0.0053(10) 0.0053(10) 0.0047(11)
C34 0.0190(12) 0.0229(12) 0.0286(13) 0.0036(11) 0.0028(10) 0.0057(10)
C35 0.0159(11) 0.0250(13) 0.0282(13) -0.0066(10) 0.0085(10) -0.0012(10)
C36 0.0175(11) 0.0231(12) 0.0180(11) -0.0019(9) 0.0052(9) -0.0024(9)
C41 0.0195(11) 0.0171(11) 0.0181(11) -0.0013(9) 0.0094(9) -0.0040(9)
C42 0.0226(12) 0.0292(13) 0.0211(12) -0.0009(10) 0.0077(10) -0.0058(11)
C43 0.0253(13) 0.0321(15) 0.0340(15) -0.0053(12) 0.0146(12) -0.0099(11)
C44 0.0413(16) 0.0222(13) 0.0349(15) -0.0044(11) 0.0254(13) -0.0120(12)
C45 0.0440(16) 0.0194(12) 0.0193(12) 0.0011(10) 0.0152(12) -0.0045(11)
C46 0.0282(13) 0.0172(11) 0.0175(11) -0.0018(9) 0.0091(10) -0.0040(10)

loop_
_atom_type_symbol
_atom_type_description
_atom_type_scat_dispersion_real
_atom_type_scat_dispersion_imag
_atom_type_scat_source
C C 0.0033 0.0016 'International Tables Vol C Tables 4.2.6.8 and 6.1.1.4'
H H 0.0000 0.0000 'International Tables Vol C Tables 4.2.6.8 and 6.1.1.4'
N N 0.0061 0.0033 'International Tables Vol C Tables 4.2.6.8 and 6.1.1.4'
P P 0.1023 0.0942 'International Tables Vol C Tables 4.2.6.8 and 6.1.1.4'
Pd Pd -0.9988 1.0072 'International Tables Vol C Tables 4.2.6.8 and 6.1.1.4'
I I -0.4742 1.8119 'International Tables Vol C Tables 4.2.6.8 and 6.1.1.4'

loop_
_geom_angle_atom_site_label_1
_geom_angle_atom_site_label_2
_geom_angle_atom_site_label_3
_geom_angle
C1 Pd1 N1 82.90(8)
C1 Pd1 P1 93.56(7)
N1 Pd1 P1 176.46(6)
C1 Pd1 I1 167.72(7)
N1 Pd1 I1 89.39(5)
P1 Pd1 I1 94.081(17)
C41 P1 C21 109.05(11)
C41 P1 C31 101.12(11)
C21 P1 C31 102.17(10)
C41 P1 Pd1 112.75(8)
C21 P1 Pd1 112.07(8)
C31 P1 Pd1 118.59(8)
C9 N1 C7 121.1(2)
C9 N1 Pd1 124.46(18)
C7 N1 Pd1 114.47(16)
C6 C1 C2 118.8(2)
C6 C1 Pd1 127.43(18)
C2 C1 Pd1 113.61(17)
C3 C2 C1 119.7(2)
C3 C2 C8 121.1(2)
C1 C2 C8 119.1(2)
C4 C3 C2 120.4(3)
C5 C4 C3 120.2(2)
C4 C5 C6 119.7(3)
C1 C6 C5 121.2(2)
N1 C7 C8 110.6(2)
C2 C8 C7 111.0(2)
N1 C9 C11 120.4(2)
N1 C9 C10 125.1(3)
C11 C9 C10 114.5(2)
C26 C21 C22 118.5(2)
C26 C21 P1 118.04(18)
C22 C21 P1 123.30(18)
C23 C22 C21 120.2(2)
C24 C23 C22 120.8(2)
C25 C24 C23 119.3(2)
C26 C25 C24 120.4(2)
C25 C26 C21 120.8(2)
C32 C31 C36 118.7(2)
C32 C31 P1 121.16(18)
C36 C31 P1 119.97(18)
C33 C32 C31 120.4(2)
C34 C33 C32 120.1(2)
C33 C34 C35 119.9(2)
C36 C35 C34 120.1(2)
C35 C36 C31 120.7(2)
C46 C41 C42 119.1(2)
C46 C41 P1 119.74(18)
C42 C41 P1 120.94(18)
C43 C42 C41 120.1(2)
C44 C43 C42 120.2(3)
C45 C44 C43 120.1(2)
C44 C45 C46 120.2(2)
C45 C46 C41 120.3(2)

loop_
_geom_bond_atom_site_label_1
_geom_bond_atom_site_label_2
_geom_bond_distance
Pd1 C1 2.009(2)
Pd1 N1 2.109(2)
Pd1 P1 2.2630(6)
Pd1 I1 2.7279(3)
P1 C41 1.819(2)
P1 C21 1.824(2)
P1 C31 1.830(2)
N1 C9 1.282(3)
N1 C7 1.476(3)
C1 C6 1.388(3)
C1 C2 1.404(3)
C2 C3 1.395(4)
C2 C8 1.513(4)
C3 C4 1.387(4)
C4 C5 1.375(4)
C5 C6 1.393(4)
C7 C8 1.525(4)
C9 C11 1.494(4)
C9 C10 1.505(4)
C21 C26 1.394(3)
C21 C22 1.398(3)
C22 C23 1.384(4)
C23 C24 1.383(4)
C24 C25 1.383(4)
C25 C26 1.380(3)
C31 C32 1.394(3)
C31 C36 1.396(3)
C32 C33 1.391(3)
C33 C34 1.384(4)
C34 C35 1.384(4)
C35 C36 1.383(4)
C41 C46 1.392(3)
C41 C42 1.399(3)
C42 C43 1.386(4)
C43 C44 1.384(4)
C44 C45 1.379(4)
C45 C46 1.389(4)
